data_4089586
loop_
_publ_author_name
'Townsend, Erik M.'
'Kilyanek, Stefan M.'
'Schrock, Richard R.'
'M\"uller, Peter'
'Smith, Stacey J.'
'Hoveyda, Amir H.'

_publ_section_title
;
 Synthesis of High Oxidation State Molybdenum Imido Heteroatom-Substituted
 Alkylidene Complexes.
;
_journal_issue 16
_journal_name_full Organometallics
_journal_page_first 4612
_journal_page_last 4617
_journal_paper_doi 10.1021/om400584f
_journal_volume 32
_journal_year 2013
_chemical_formula_sum 'C61 H55 Mo N3 O'
_chemical_formula_weight 942.02
_space_group_IT_number 14
_space_group_name_Hall '-P 2yn'
_space_group_name_H-M_alt 'P 1 21/n 1'
_symmetry_cell_setting monoclinic
_symmetry_space_group_name_H-M 'P 1 21/n 1'
_atom_sites_solution_hydrogens geom
_atom_sites_solution_primary direct
_atom_sites_solution_secondary difmap
_audit_creation_method SHELXL-97
_cell_angle_alpha 90.00
_cell_angle_beta 113.109(3)
_cell_angle_gamma 90.00
_cell_formula_units_Z 4
_cell_length_a 18.861(3)
_cell_length_b 14.440(2)
_cell_length_c 19.221(3)
_cell_measurement_reflns_used 9819
_cell_measurement_temperature 100(2)
_cell_measurement_theta_max 31.64
_cell_measurement_theta_min 3.05
_cell_volume 4814.8(13)
_computing_cell_refinement 'SAINT 7.46A (Bruker-AXS, 2011)'
_computing_data_collection 'APEX2 v2011.4.0 (Bruker-AXS, 2011)'
_computing_data_reduction 'SAINT 7.46A (Bruker-AXS, 2011)'
_computing_molecular_graphics 'Bruker SHELXTL'
_computing_publication_material 'Bruker SHELXTL'
_computing_structure_refinement 'SHELXL-97 (Sheldrick, 2008)'
_computing_structure_solution 'SHELXS-97 (Sheldrick, 2008)'
_diffrn_ambient_temperature 100(2)
_diffrn_detector_area_resol_mean 8.3
_diffrn_measured_fraction_theta_full 0.996
_diffrn_measured_fraction_theta_max 0.996
_diffrn_measurement_device_type 'Bruker Smart APEX2 CCD'
_diffrn_measurement_method '\f and \w scans'
_diffrn_radiation_monochromator 'Incoatec I\mS multilayer optics'
_diffrn_radiation_source 'I\mS micro-focus sealed tube'
_diffrn_radiation_type MoK\a
_diffrn_radiation_wavelength 0.71073
_diffrn_reflns_av_R_equivalents 0.0421
_diffrn_reflns_av_sigmaI/netI 0.0175
_diffrn_reflns_limit_h_max 27
_diffrn_reflns_limit_h_min -27
_diffrn_reflns_limit_k_max 21
_diffrn_reflns_limit_k_min -21
_diffrn_reflns_limit_l_max 28
_diffrn_reflns_limit_l_min -28
_diffrn_reflns_number 255051
_diffrn_reflns_theta_full 31.69
_diffrn_reflns_theta_max 31.69
_diffrn_reflns_theta_min 1.28
_exptl_absorpt_coefficient_mu 0.318
_exptl_absorpt_correction_T_max 0.9781
_exptl_absorpt_correction_T_min 0.9539
_exptl_absorpt_correction_type multi-scan
_exptl_absorpt_process_details 'SADABS (Sheldrick, 2009)'
_exptl_crystal_colour red
_exptl_crystal_density_diffrn 1.299
_exptl_crystal_density_method 'not measured'
_exptl_crystal_description block
_exptl_crystal_F_000 1968
_exptl_crystal_size_max 0.15
_exptl_crystal_size_mid 0.12
_exptl_crystal_size_min 0.07
_refine_diff_density_max 0.790
_refine_diff_density_min -0.659
_refine_diff_density_rms 0.063
_refine_ls_extinction_method none
_refine_ls_goodness_of_fit_ref 1.051
_refine_ls_hydrogen_treatment mixed
_refine_ls_matrix_type full
_refine_ls_number_parameters 605
_refine_ls_number_reflns 16219
_refine_ls_number_restraints 101
_refine_ls_restrained_S_all 1.048
_refine_ls_R_factor_all 0.0370
_refine_ls_R_factor_gt 0.0297
_refine_ls_shift/su_max 0.002
_refine_ls_shift/su_mean 0.000
_refine_ls_structure_factor_coef Fsqd
_refine_ls_weighting_details 'calc w=1/[\s^2^(Fo^2^)+(0.0293P)^2^+3.8698P] where P=(Fo^2^+2Fc^2^)/3'
_refine_ls_weighting_scheme calc
_refine_ls_wR_factor_gt 0.0730
_refine_ls_wR_factor_ref 0.0776
_reflns_number_gt 14046
_reflns_number_total 16219
_reflns_threshold_expression >2sigma(I)
_cod_data_source_file om400584f_si_001.cif
_cod_data_source_block x13012
_cod_depositor_comments
;
The following automatic conversions were performed:

data item '_symmetry_cell_setting' value 'Monoclinic' was changed to
'monoclinic' in accordance with the
/home/saulius/struct/COD-crude-data/automatic-downloads/DataCite-retrospective/ACS/depositions/lib/dictionaries/cif_core.dic
dictionary named 'cif_core.dic' version 2.4.2 last updated on
2011-04-26.

Automatic conversion script
Id: cif_fix_values 6909 2019-04-08 15:41:33Z antanas 
;
_cod_original_cell_volume 4815.1(13)
_cod_original_sg_symbol_H-M P2(1)/n
_cod_database_code 4089586

loop_
_symmetry_equiv_pos_as_xyz
'x, y, z'
'-x+1/2, y+1/2, -z+1/2'
'-x, -y, -z'
'x-1/2, -y-1/2, z-1/2'

loop_
_atom_site_label
_atom_site_type_symbol
_atom_site_fract_x
_atom_site_fract_y
_atom_site_fract_z
_atom_site_U_iso_or_equiv
_atom_site_adp_type
_atom_site_occupancy
_atom_site_symmetry_multiplicity
_atom_site_calc_flag
_atom_site_refinement_flags
Mo1 Mo 0.310946(5) 0.212805(7) 0.043801(5) 0.01238(3) Uani 1 1 d .
O1 O 0.32627(5) 0.33048(6) 0.00896(5) 0.01550(16) Uani 1 1 d .
N1 N 0.27426(6) 0.19006(7) 0.11209(6) 0.01560(18) Uani 1 1 d .
C1 C 0.40877(7) 0.15170(8) 0.08565(7) 0.0159(2) Uani 1 1 d D
H1 H 0.4381(10) 0.1746(12) 0.0585(10) 0.024(4) Uiso 1 1 d D
N2 N 0.25530(6) 0.13211(7) -0.04698(6) 0.01615(18) Uani 1 1 d .
C2 C 0.53666(7) 0.10468(9) 0.17718(7) 0.0169(2) Uani 1 1 d .
N3 N 0.45549(6) 0.09811(7) 0.14529(6) 0.01619(19) Uani 1 1 d .
C3 C 0.58325(8) 0.16855(10) 0.16125(8) 0.0221(2) Uani 1 1 d .
H3 H 0.5620 0.2151 0.1239 0.026 Uiso 1 1 calc R
C4 C 0.66241(8) 0.16164(11) 0.20232(9) 0.0266(3) Uani 1 1 d .
H4 H 0.6959 0.2046 0.1931 0.032 Uiso 1 1 calc R
C5 C 0.69353(8) 0.09258(11) 0.25694(8) 0.0261(3) Uani 1 1 d .
H5 H 0.7478 0.0892 0.2840 0.031 Uiso 1 1 calc R
C6 C 0.64649(8) 0.02930(10) 0.27205(7) 0.0224(3) Uani 1 1 d .
H6 H 0.6681 -0.0179 0.3088 0.027 Uiso 1 1 calc R
C7 C 0.56674(7) 0.03569(9) 0.23250(7) 0.0176(2) Uani 1 1 d .
C8 C 0.50184(7) -0.01587(9) 0.23479(7) 0.0179(2) Uani 1 1 d .
C9 C 0.49604(9) -0.09321(10) 0.27598(8) 0.0236(3) Uani 1 1 d .
H9 H 0.5409 -0.1211 0.3123 0.028 Uiso 1 1 calc R
C10 C 0.42371(10) -0.12841(10) 0.26285(8) 0.0268(3) Uani 1 1 d .
H10 H 0.4190 -0.1810 0.2905 0.032 Uiso 1 1 calc R
C11 C 0.35736(9) -0.08772(10) 0.20950(8) 0.0248(3) Uani 1 1 d .
H11 H 0.3084 -0.1134 0.2015 0.030 Uiso 1 1 calc R
C12 C 0.36135(8) -0.01047(9) 0.16790(8) 0.0203(2) Uani 1 1 d .
H12 H 0.3162 0.0172 0.1319 0.024 Uiso 1 1 calc R
C13 C 0.43424(7) 0.02446(9) 0.18130(7) 0.0168(2) Uani 1 1 d .
C14 C 0.24090(7) 0.17438(8) 0.16414(7) 0.0150(2) Uani 1 1 d U
C15 C 0.28635(7) 0.18115(10) 0.24228(7) 0.0193(2) Uani 1 1 d U
C16 C 0.25127(8) 0.16214(11) 0.29248(8) 0.0253(3) Uani 1 1 d U
H16 H 0.2809 0.1659 0.3454 0.030 Uiso 1 1 calc R
C17 C 0.17414(8) 0.13787(11) 0.26682(8) 0.0252(3) Uani 1 1 d U
H17 H 0.1513 0.1254 0.3019 0.030 Uiso 1 1 calc R
C18 C 0.13046(8) 0.13180(10) 0.18990(8) 0.0226(2) Uani 1 1 d U
H18 H 0.0776 0.1154 0.1728 0.027 Uiso 1 1 calc R
C19 C 0.16236(7) 0.14924(9) 0.13702(7) 0.0183(2) Uani 1 1 d U
C20 C 0.37028(8) 0.21020(11) 0.27247(7) 0.0230(3) Uani 1 1 d U
H20 H 0.3878 0.2074 0.2297 0.028 Uiso 1 1 calc R
C21 C 0.42254(8) 0.14661(11) 0.33535(8) 0.0273(3) Uani 1 1 d U
H21A H 0.4105 0.1537 0.3803 0.041 Uiso 1 1 calc R
H21B H 0.4766 0.1632 0.3480 0.041 Uiso 1 1 calc R
H21C H 0.4140 0.0822 0.3181 0.041 Uiso 1 1 calc R
C22 C 0.37836(9) 0.31024(11) 0.30023(10) 0.0321(3) Uani 1 1 d U
H22A H 0.3469 0.3507 0.2586 0.048 Uiso 1 1 calc R
H22B H 0.4325 0.3292 0.3181 0.048 Uiso 1 1 calc R
H22C H 0.3608 0.3151 0.3418 0.048 Uiso 1 1 calc R
C23 C 0.11490(8) 0.13933(13) 0.05312(8) 0.0301(3) Uani 1 1 d U
H23 H 0.1402 0.1785 0.0265 0.036 Uiso 1 1 calc R
C24 C 0.11643(13) 0.04142(18) 0.02741(13) 0.0591(7) Uani 1 1 d U
H24A H 0.1700 0.0221 0.0406 0.089 Uiso 1 1 calc R
H24B H 0.0882 0.0377 -0.0275 0.089 Uiso 1 1 calc R
H24C H 0.0922 0.0005 0.0524 0.089 Uiso 1 1 calc R
C25 C 0.03263(11) 0.17449(15) 0.02916(11) 0.0449(4) Uani 1 1 d U
H25A H 0.0069 0.1730 -0.0261 0.067 Uiso 1 1 calc R
H25B H 0.0334 0.2382 0.0470 0.067 Uiso 1 1 calc R
H25C H 0.0046 0.1349 0.0512 0.067 Uiso 1 1 calc R
C26 C 0.27248(8) 0.04864(9) -0.07409(7) 0.0197(2) Uani 1 1 d .
C27 C 0.21913(9) 0.03428(11) -0.14557(8) 0.0279(3) Uani 1 1 d .
H27 H 0.2172 -0.0175 -0.1768 0.033 Uiso 1 1 calc R
C28 C 0.16667(9) 0.11027(11) -0.16546(8) 0.0278(3) Uani 1 1 d .
H28 H 0.1241 0.1188 -0.2123 0.033 Uiso 1 1 calc R
C29 C 0.18892(7) 0.16844(9) -0.10472(7) 0.0192(2) Uani 1 1 d .
C30 C 0.33863(8) -0.01227(10) -0.02972(8) 0.0244(3) Uani 1 1 d .
H30A H 0.3390 -0.0667 -0.0600 0.037 Uiso 1 1 calc R
H30B H 0.3334 -0.0322 0.0168 0.037 Uiso 1 1 calc R
H30C H 0.3870 0.0220 -0.0168 0.037 Uiso 1 1 calc R
C31 C 0.15537(8) 0.26084(10) -0.09917(8) 0.0245(3) Uani 1 1 d .
H31A H 0.1864 0.3100 -0.1084 0.037 Uiso 1 1 calc R
H31B H 0.1554 0.2683 -0.0485 0.037 Uiso 1 1 calc R
H31C H 0.1023 0.2646 -0.1370 0.037 Uiso 1 1 calc R
C32 C 0.33213(6) 0.40940(8) -0.02596(6) 0.01236(19) Uani 1 1 d .
C33 C 0.37994(6) 0.40924(8) -0.06675(6) 0.01264(19) Uani 1 1 d .
C34 C 0.38683(6) 0.49150(8) -0.10254(6) 0.01295(19) Uani 1 1 d .
C35 C 0.34480(6) 0.56934(8) -0.09782(6) 0.01365(19) Uani 1 1 d .
H35 H 0.3496 0.6249 -0.1221 0.016 Uiso 1 1 calc R
C36 C 0.29594(6) 0.56845(8) -0.05872(6) 0.01299(19) Uani 1 1 d .
C37 C 0.28849(6) 0.48694(8) -0.02232(6) 0.01267(19) Uani 1 1 d .
C38 C 0.41946(7) 0.32157(8) -0.07197(6) 0.0139(2) Uani 1 1 d .
C39 C 0.49968(7) 0.31607(9) -0.04320(7) 0.0176(2) Uani 1 1 d .
H39 H 0.5298 0.3685 -0.0193 0.021 Uiso 1 1 calc R
C40 C 0.53602(8) 0.23418(11) -0.04930(8) 0.0240(3) Uani 1 1 d .
H40 H 0.5907 0.2307 -0.0286 0.029 Uiso 1 1 calc R
C41 C 0.49245(9) 0.15777(10) -0.08553(8) 0.0260(3) Uani 1 1 d .
H41 H 0.5173 0.1020 -0.0897 0.031 Uiso 1 1 calc R
C42 C 0.41237(8) 0.16307(9) -0.11566(8) 0.0225(2) Uani 1 1 d .
H42 H 0.3825 0.1112 -0.1412 0.027 Uiso 1 1 calc R
C43 C 0.37598(7) 0.24427(9) -0.10846(7) 0.0171(2) Uani 1 1 d .
H43 H 0.3213 0.2472 -0.1285 0.021 Uiso 1 1 calc R
C44 C 0.43645(6) 0.49873(8) -0.14635(6) 0.01349(19) Uani 1 1 d .
C45 C 0.48499(7) 0.57527(8) -0.13634(7) 0.0157(2) Uani 1 1 d .
H45 H 0.4874 0.6213 -0.1002 0.019 Uiso 1 1 calc R
C46 C 0.52982(7) 0.58469(9) -0.17869(7) 0.0180(2) Uani 1 1 d .
H46 H 0.5621 0.6374 -0.1717 0.022 Uiso 1 1 calc R
C47 C 0.52757(7) 0.51732(9) -0.23108(8) 0.0198(2) Uani 1 1 d .
H47 H 0.5583 0.5236 -0.2598 0.024 Uiso 1 1 calc R
C48 C 0.48007(8) 0.44073(9) -0.24115(7) 0.0195(2) Uani 1 1 d .
H48 H 0.4786 0.3943 -0.2767 0.023 Uiso 1 1 calc R
C49 C 0.43460(7) 0.43154(9) -0.19951(7) 0.0164(2) Uani 1 1 d .
H49 H 0.4019 0.3791 -0.2072 0.020 Uiso 1 1 calc R
C50 C 0.25380(7) 0.65483(8) -0.05689(7) 0.0153(2) Uani 1 1 d .
C51 C 0.21319(8) 0.70333(9) -0.12365(8) 0.0198(2) Uani 1 1 d .
H51 H 0.2107 0.6795 -0.1706 0.024 Uiso 1 1 calc R
C52 C 0.17638(9) 0.78623(10) -0.12193(9) 0.0290(3) Uani 1 1 d .
H52 H 0.1486 0.8183 -0.1677 0.035 Uiso 1 1 calc R
C53 C 0.17989(10) 0.82225(11) -0.05392(10) 0.0330(3) Uani 1 1 d .
H53 H 0.1550 0.8791 -0.0529 0.040 Uiso 1 1 calc R
C54 C 0.21983(10) 0.77495(10) 0.01249(10) 0.0303(3) Uani 1 1 d .
H54 H 0.2223 0.7995 0.0593 0.036 Uiso 1 1 calc R
C55 C 0.25643(8) 0.69152(9) 0.01127(8) 0.0222(2) Uani 1 1 d .
H55 H 0.2834 0.6593 0.0572 0.027 Uiso 1 1 calc R
C56 C 0.23100(7) 0.47578(8) 0.01261(7) 0.0139(2) Uani 1 1 d .
C57 C 0.15260(7) 0.48661(9) -0.03177(7) 0.0190(2) Uani 1 1 d .
H57 H 0.1367 0.5062 -0.0828 0.023 Uiso 1 1 calc R
C58 C 0.09743(8) 0.46904(10) -0.00211(8) 0.0229(3) Uani 1 1 d .
H58 H 0.0442 0.4761 -0.0331 0.028 Uiso 1 1 calc R
C59 C 0.11982(8) 0.44133(10) 0.07241(8) 0.0247(3) Uani 1 1 d .
H59 H 0.0822 0.4289 0.0926 0.030 Uiso 1 1 calc R
C60 C 0.19758(8) 0.43174(11) 0.11747(8) 0.0261(3) Uani 1 1 d .
H60 H 0.2132 0.4135 0.1688 0.031 Uiso 1 1 calc R
C61 C 0.25280(7) 0.44871(10) 0.08792(7) 0.0197(2) Uani 1 1 d .
H61 H 0.3059 0.4418 0.1193 0.024 Uiso 1 1 calc R

loop_
_atom_site_aniso_label
_atom_site_aniso_U_11
_atom_site_aniso_U_22
_atom_site_aniso_U_33
_atom_site_aniso_U_23
_atom_site_aniso_U_13
_atom_site_aniso_U_12
Mo1 0.01191(5) 0.01314(5) 0.01239(4) 0.00172(3) 0.00509(3) 0.00077(3)
O1 0.0176(4) 0.0136(4) 0.0169(4) 0.0026(3) 0.0085(3) 0.0021(3)
N1 0.0150(4) 0.0174(5) 0.0152(4) 0.0016(4) 0.0067(4) 0.0000(4)
C1 0.0154(5) 0.0164(5) 0.0153(5) 0.0021(4) 0.0055(4) 0.0009(4)
N2 0.0145(4) 0.0165(5) 0.0163(4) 0.0006(4) 0.0048(4) 0.0016(4)
C2 0.0148(5) 0.0186(5) 0.0169(5) 0.0012(4) 0.0059(4) 0.0025(4)
N3 0.0138(4) 0.0168(5) 0.0171(4) 0.0036(4) 0.0051(4) 0.0017(4)
C3 0.0174(6) 0.0244(6) 0.0237(6) 0.0047(5) 0.0074(5) 0.0015(5)
C4 0.0167(6) 0.0331(7) 0.0288(7) 0.0020(6) 0.0075(5) -0.0009(5)
C5 0.0155(6) 0.0371(8) 0.0222(6) -0.0009(6) 0.0036(5) 0.0044(5)
C6 0.0211(6) 0.0274(6) 0.0161(5) 0.0010(5) 0.0044(5) 0.0086(5)
C7 0.0191(5) 0.0184(5) 0.0143(5) 0.0004(4) 0.0055(4) 0.0047(4)
C8 0.0219(6) 0.0165(5) 0.0151(5) 0.0017(4) 0.0069(4) 0.0041(4)
C9 0.0325(7) 0.0190(6) 0.0188(6) 0.0043(5) 0.0095(5) 0.0051(5)
C10 0.0404(8) 0.0191(6) 0.0238(6) 0.0044(5) 0.0156(6) -0.0022(6)
C11 0.0312(7) 0.0217(6) 0.0247(6) 0.0001(5) 0.0144(6) -0.0055(5)
C12 0.0215(6) 0.0190(6) 0.0211(6) 0.0008(5) 0.0091(5) -0.0010(5)
C13 0.0205(5) 0.0154(5) 0.0153(5) 0.0012(4) 0.0079(4) 0.0011(4)
C14 0.0170(5) 0.0141(5) 0.0166(5) 0.0005(4) 0.0094(4) -0.0011(4)
C15 0.0179(5) 0.0233(6) 0.0177(5) -0.0006(4) 0.0081(4) -0.0040(4)
C16 0.0233(6) 0.0376(8) 0.0166(5) -0.0013(5) 0.0097(5) -0.0071(6)
C17 0.0242(6) 0.0346(7) 0.0221(6) -0.0007(5) 0.0147(5) -0.0066(5)
C18 0.0182(6) 0.0273(6) 0.0247(6) 0.0001(5) 0.0111(5) -0.0053(5)
C19 0.0173(5) 0.0197(6) 0.0188(5) -0.0002(4) 0.0080(4) -0.0040(4)
C20 0.0180(5) 0.0341(7) 0.0166(5) 0.0014(5) 0.0063(4) -0.0063(5)
C21 0.0219(6) 0.0344(8) 0.0232(6) 0.0021(6) 0.0064(5) -0.0020(5)
C22 0.0283(7) 0.0300(7) 0.0326(8) 0.0058(6) 0.0062(6) -0.0103(6)
C23 0.0204(6) 0.0485(9) 0.0198(6) -0.0010(6) 0.0063(5) -0.0133(6)
C24 0.0401(10) 0.0762(16) 0.0462(11) -0.0381(11) 0.0010(9) 0.0063(10)
C25 0.0327(9) 0.0487(11) 0.0363(9) 0.0027(8) -0.0046(7) 0.0015(8)
C26 0.0197(6) 0.0172(5) 0.0206(6) -0.0021(4) 0.0060(5) 0.0011(4)
C27 0.0290(7) 0.0236(6) 0.0241(6) -0.0073(5) 0.0031(5) 0.0019(5)
C28 0.0232(6) 0.0276(7) 0.0224(6) -0.0029(5) -0.0020(5) 0.0017(5)
C29 0.0143(5) 0.0201(6) 0.0201(5) 0.0017(4) 0.0034(4) 0.0008(4)
C30 0.0272(7) 0.0198(6) 0.0238(6) -0.0015(5) 0.0073(5) 0.0066(5)
C31 0.0193(6) 0.0238(6) 0.0270(6) 0.0029(5) 0.0056(5) 0.0059(5)
C32 0.0114(4) 0.0136(5) 0.0122(4) 0.0006(4) 0.0047(4) 0.0003(4)
C33 0.0108(4) 0.0144(5) 0.0124(4) -0.0010(4) 0.0043(4) 0.0005(4)
C34 0.0111(4) 0.0153(5) 0.0127(4) -0.0009(4) 0.0050(4) -0.0008(4)
C35 0.0136(5) 0.0135(5) 0.0146(5) 0.0001(4) 0.0064(4) -0.0007(4)
C36 0.0117(5) 0.0139(5) 0.0136(5) -0.0003(4) 0.0051(4) 0.0004(4)
C37 0.0110(4) 0.0151(5) 0.0122(4) 0.0001(4) 0.0049(4) 0.0006(4)
C38 0.0141(5) 0.0153(5) 0.0132(5) 0.0009(4) 0.0064(4) 0.0024(4)
C39 0.0143(5) 0.0218(6) 0.0155(5) -0.0014(4) 0.0045(4) 0.0023(4)
C40 0.0178(6) 0.0310(7) 0.0218(6) -0.0008(5) 0.0064(5) 0.0099(5)
C41 0.0307(7) 0.0231(6) 0.0253(6) -0.0013(5) 0.0123(6) 0.0110(5)
C42 0.0286(7) 0.0181(6) 0.0228(6) -0.0040(5) 0.0121(5) 0.0019(5)
C43 0.0182(5) 0.0173(5) 0.0170(5) -0.0014(4) 0.0081(4) 0.0001(4)
C44 0.0117(5) 0.0160(5) 0.0134(5) 0.0008(4) 0.0057(4) 0.0004(4)
C45 0.0147(5) 0.0165(5) 0.0160(5) -0.0008(4) 0.0062(4) -0.0008(4)
C46 0.0154(5) 0.0187(5) 0.0213(5) 0.0000(4) 0.0089(4) -0.0028(4)
C47 0.0189(5) 0.0226(6) 0.0233(6) -0.0004(5) 0.0140(5) -0.0013(5)
C48 0.0220(6) 0.0203(6) 0.0206(5) -0.0035(4) 0.0131(5) -0.0017(5)
C49 0.0162(5) 0.0181(5) 0.0168(5) -0.0018(4) 0.0087(4) -0.0025(4)
C50 0.0159(5) 0.0129(5) 0.0191(5) 0.0007(4) 0.0090(4) 0.0010(4)
C51 0.0209(6) 0.0185(6) 0.0218(6) 0.0041(4) 0.0102(5) 0.0036(4)
C52 0.0329(7) 0.0226(6) 0.0350(8) 0.0114(6) 0.0171(6) 0.0117(6)
C53 0.0441(9) 0.0178(6) 0.0475(9) 0.0048(6) 0.0292(8) 0.0114(6)
C54 0.0447(9) 0.0205(6) 0.0351(8) -0.0034(6) 0.0258(7) 0.0048(6)
C55 0.0301(7) 0.0182(6) 0.0216(6) -0.0005(5) 0.0137(5) 0.0025(5)
C56 0.0137(5) 0.0143(5) 0.0152(5) 0.0005(4) 0.0075(4) 0.0013(4)
C57 0.0147(5) 0.0257(6) 0.0180(5) 0.0016(5) 0.0078(4) 0.0032(4)
C58 0.0149(5) 0.0314(7) 0.0255(6) -0.0010(5) 0.0111(5) 0.0021(5)
C59 0.0233(6) 0.0290(7) 0.0301(7) 0.0033(5) 0.0195(6) 0.0025(5)
C60 0.0253(6) 0.0370(8) 0.0209(6) 0.0082(5) 0.0146(5) 0.0068(6)
C61 0.0160(5) 0.0281(6) 0.0161(5) 0.0037(5) 0.0076(4) 0.0047(5)

loop_
_atom_type_symbol
_atom_type_description
_atom_type_scat_dispersion_real
_atom_type_scat_dispersion_imag
_atom_type_scat_source
C C 0.0033 0.0016 'International Tables Vol C Tables 4.2.6.8 and 6.1.1.4'
H H 0.0000 0.0000 'International Tables Vol C Tables 4.2.6.8 and 6.1.1.4'
N N 0.0061 0.0033 'International Tables Vol C Tables 4.2.6.8 and 6.1.1.4'
O O 0.0106 0.0060 'International Tables Vol C Tables 4.2.6.8 and 6.1.1.4'
Mo Mo -1.6832 0.6857 'International Tables Vol C Tables 4.2.6.8 and 6.1.1.4'

loop_
_geom_angle_atom_site_label_1
_geom_angle_atom_site_label_2
_geom_angle_atom_site_label_3
_geom_angle
N1 Mo1 O1 126.79(4)
N1 Mo1 C1 101.49(5)
O1 Mo1 C1 107.89(5)
N1 Mo1 N2 108.54(5)
O1 Mo1 N2 108.24(4)
C1 Mo1 N2 100.70(5)
C32 O1 Mo1 171.78(8)
C14 N1 Mo1 176.67(9)
N3 C1 Mo1 143.62(9)
N3 C1 H1 109.3(11)
Mo1 C1 H1 106.2(11)
C26 N2 C29 106.94(10)
C26 N2 Mo1 134.53(8)
C29 N2 Mo1 117.80(8)
C3 C2 C7 122.40(12)
C3 C2 N3 128.41(11)
C7 C2 N3 109.16(11)
C1 N3 C13 128.32(11)
C1 N3 C2 123.67(10)
C13 N3 C2 107.83(10)
C2 C3 C4 117.27(13)
C2 C3 H3 121.4
C4 C3 H3 121.4
C3 C4 C5 121.15(14)
C3 C4 H4 119.4
C5 C4 H4 119.4
C6 C5 C4 120.95(13)
C6 C5 H5 119.5
C4 C5 H5 119.5
C5 C6 C7 119.02(12)
C5 C6 H6 120.5
C7 C6 H6 120.5
C6 C7 C2 119.19(12)
C6 C7 C8 133.79(12)
C2 C7 C8 107.02(11)
C9 C8 C13 119.54(12)
C9 C8 C7 133.08(12)
C13 C8 C7 107.36(11)
C10 C9 C8 118.76(13)
C10 C9 H9 120.6
C8 C9 H9 120.6
C9 C10 C11 120.93(13)
C9 C10 H10 119.5
C11 C10 H10 119.5
C12 C11 C10 121.57(13)
C12 C11 H11 119.2
C10 C11 H11 119.2
C13 C12 C11 117.19(13)
C13 C12 H12 121.4
C11 C12 H12 121.4
C12 C13 N3 129.31(11)
C12 C13 C8 122.01(12)
N3 C13 C8 108.61(11)
N1 C14 C15 119.75(11)
N1 C14 C19 118.74(11)
C15 C14 C19 121.49(11)
C16 C15 C14 117.90(12)
C16 C15 C20 119.82(12)
C14 C15 C20 122.26(11)
C17 C16 C15 121.36(13)
C17 C16 H16 119.3
C15 C16 H16 119.3
C18 C17 C16 119.86(12)
C18 C17 H17 120.1
C16 C17 H17 120.1
C17 C18 C19 121.44(12)
C17 C18 H18 119.3
C19 C18 H18 119.3
C18 C19 C14 117.94(12)
C18 C19 C23 121.10(12)
C14 C19 C23 120.94(11)
C15 C20 C22 109.97(12)
C15 C20 C21 112.86(12)
C22 C20 C21 110.29(12)
C15 C20 H20 107.8
C22 C20 H20 107.8
C21 C20 H20 107.8
C20 C21 H21A 109.5
C20 C21 H21B 109.5
H21A C21 H21B 109.5
C20 C21 H21C 109.5
H21A C21 H21C 109.5
H21B C21 H21C 109.5
C20 C22 H22A 109.5
C20 C22 H22B 109.5
H22A C22 H22B 109.5
C20 C22 H22C 109.5
H22A C22 H22C 109.5
H22B C22 H22C 109.5
C24 C23 C19 111.10(15)
C24 C23 C25 111.32(15)
C19 C23 C25 113.42(14)
C24 C23 H23 106.9
C19 C23 H23 106.9
C25 C23 H23 106.9
C23 C24 H24A 109.5
C23 C24 H24B 109.5
H24A C24 H24B 109.5
C23 C24 H24C 109.5
H24A C24 H24C 109.5
H24B C24 H24C 109.5
C23 C25 H25A 109.5
C23 C25 H25B 109.5
H25A C25 H25B 109.5
C23 C25 H25C 109.5
H25A C25 H25C 109.5
H25B C25 H25C 109.5
C27 C26 N2 108.59(12)
C27 C26 C30 127.43(12)
N2 C26 C30 123.98(11)
C26 C27 C28 108.25(12)
C26 C27 H27 125.9
C28 C27 H27 125.9
C29 C28 C27 107.25(12)
C29 C28 H28 126.4
C27 C28 H28 126.4
C28 C29 N2 108.96(12)
C28 C29 C31 127.78(12)
N2 C29 C31 123.04(11)
C26 C30 H30A 109.5
C26 C30 H30B 109.5
H30A C30 H30B 109.5
C26 C30 H30C 109.5
H30A C30 H30C 109.5
H30B C30 H30C 109.5
C29 C31 H31A 109.5
C29 C31 H31B 109.5
H31A C31 H31B 109.5
C29 C31 H31C 109.5
H31A C31 H31C 109.5
H31B C31 H31C 109.5
O1 C32 C37 118.91(10)
O1 C32 C33 118.11(10)
C37 C32 C33 122.94(10)
C34 C33 C32 118.30(10)
C34 C33 C38 122.69(10)
C32 C33 C38 118.99(10)
C35 C34 C33 118.96(10)
C35 C34 C44 118.60(10)
C33 C34 C44 122.43(10)
C34 C35 C36 122.48(11)
C34 C35 H35 118.8
C36 C35 H35 118.8
C35 C36 C37 119.41(10)
C35 C36 C50 118.42(10)
C37 C36 C50 122.17(10)
C36 C37 C32 117.85(10)
C36 C37 C56 123.20(10)
C32 C37 C56 118.63(10)
C39 C38 C43 118.98(11)
C39 C38 C33 120.96(11)
C43 C38 C33 120.02(10)
C38 C39 C40 120.50(12)
C38 C39 H39 119.8
C40 C39 H39 119.8
C41 C40 C39 120.15(12)
C41 C40 H40 119.9
C39 C40 H40 119.9
C40 C41 C42 119.80(12)
C40 C41 H41 120.1
C42 C41 H41 120.1
C41 C42 C43 120.12(13)
C41 C42 H42 119.9
C43 C42 H42 119.9
C42 C43 C38 120.43(12)
C42 C43 H43 119.8
C38 C43 H43 119.8
C49 C44 C45 118.39(11)
C49 C44 C34 121.56(10)
C45 C44 C34 120.03(10)
C46 C45 C44 120.78(11)
C46 C45 H45 119.6
C44 C45 H45 119.6
C47 C46 C45 120.19(11)
C47 C46 H46 119.9
C45 C46 H46 119.9
C48 C47 C46 119.58(11)
C48 C47 H47 120.2
C46 C47 H47 120.2
C47 C48 C49 120.40(12)
C47 C48 H48 119.8
C49 C48 H48 119.8
C48 C49 C44 120.65(11)
C48 C49 H49 119.7
C44 C49 H49 119.7
C55 C50 C51 118.45(12)
C55 C50 C36 121.21(11)
C51 C50 C36 120.29(11)
C52 C51 C50 120.57(13)
C52 C51 H51 119.7
C50 C51 H51 119.7
C53 C52 C51 120.44(14)
C53 C52 H52 119.8
C51 C52 H52 119.8
C54 C53 C52 119.57(13)
C54 C53 H53 120.2
C52 C53 H53 120.2
C53 C54 C55 120.40(14)
C53 C54 H54 119.8
C55 C54 H54 119.8
C54 C55 C50 120.58(13)
C54 C55 H55 119.7
C50 C55 H55 119.7
C57 C56 C61 118.37(11)
C57 C56 C37 119.72(10)
C61 C56 C37 121.78(10)
C58 C57 C56 120.80(12)
C58 C57 H57 119.6
C56 C57 H57 119.6
C59 C58 C57 120.20(12)
C59 C58 H58 119.9
C57 C58 H58 119.9
C58 C59 C60 119.58(12)
C58 C59 H59 120.2
C60 C59 H59 120.2
C59 C60 C61 120.37(12)
C59 C60 H60 119.8
C61 C60 H60 119.8
C60 C61 C56 120.66(12)
C60 C61 H61 119.7
C56 C61 H61 119.7

loop_
_geom_bond_atom_site_label_1
_geom_bond_atom_site_label_2
_geom_bond_distance
Mo1 N1 1.7385(10)
Mo1 O1 1.8899(9)
Mo1 C1 1.9144(12)
Mo1 N2 2.0166(11)
O1 C32 1.3490(14)
N1 C14 1.3937(15)
C1 N3 1.3771(15)
C1 H1 0.957(14)
N2 C26 1.4006(16)
N2 C29 1.4084(16)
C2 C3 1.3884(18)
C2 C7 1.4040(17)
C2 N3 1.4114(16)
N3 C13 1.4102(16)
C3 C4 1.3918(19)
C3 H3 0.9500
C4 C5 1.399(2)
C4 H4 0.9500
C5 C6 1.382(2)
C5 H5 0.9500
C6 C7 1.3970(18)
C6 H6 0.9500
C7 C8 1.4480(18)
C8 C9 1.3979(18)
C8 C13 1.4116(17)
C9 C10 1.383(2)
C9 H9 0.9500
C10 C11 1.398(2)
C10 H10 0.9500
C11 C12 1.3916(19)
C11 H11 0.9500
C12 C13 1.3902(18)
C12 H12 0.9500
C14 C15 1.4104(17)
C14 C19 1.4112(17)
C15 C16 1.3948(18)
C15 C20 1.5159(18)
C16 C17 1.3854(19)
C16 H16 0.9500
C17 C18 1.384(2)
C17 H17 0.9500
C18 C19 1.3923(18)
C18 H18 0.9500
C19 C23 1.5131(19)
C20 C22 1.527(2)
C20 C21 1.530(2)
C20 H20 1.0000
C21 H21A 0.9800
C21 H21B 0.9800
C21 H21C 0.9800
C22 H22A 0.9800
C22 H22B 0.9800
C22 H22C 0.9800
C23 C24 1.502(3)
C23 C25 1.522(2)
C23 H23 1.0000
C24 H24A 0.9800
C24 H24B 0.9800
C24 H24C 0.9800
C25 H25A 0.9800
C25 H25B 0.9800
C25 H25C 0.9800
C26 C27 1.3631(19)
C26 C30 1.4907(19)
C27 C28 1.426(2)
C27 H27 0.9500
C28 C29 1.3638(19)
C28 H28 0.9500
C29 C31 1.4984(19)
C30 H30A 0.9800
C30 H30B 0.9800
C30 H30C 0.9800
C31 H31A 0.9800
C31 H31B 0.9800
C31 H31C 0.9800
C32 C37 1.4077(16)
C32 C33 1.4080(15)
C33 C34 1.4041(16)
C33 C38 1.4924(16)
C34 C35 1.3988(16)
C34 C44 1.4881(16)
C35 C36 1.3992(15)
C35 H35 0.9500
C36 C37 1.4043(16)
C36 C50 1.4869(16)
C37 C56 1.4913(16)
C38 C39 1.3944(16)
C38 C43 1.3997(17)
C39 C40 1.3946(18)
C39 H39 0.9500
C40 C41 1.389(2)
C40 H40 0.9500
C41 C42 1.391(2)
C41 H41 0.9500
C42 C43 1.3927(18)
C42 H42 0.9500
C43 H43 0.9500
C44 C49 1.3995(16)
C44 C45 1.3996(16)
C45 C46 1.3915(17)
C45 H45 0.9500
C46 C47 1.3888(18)
C46 H46 0.9500
C47 C48 1.3882(18)
C47 H47 0.9500
C48 C49 1.3903(17)
C48 H48 0.9500
C49 H49 0.9500
C50 C55 1.3960(17)
C50 C51 1.3972(17)
C51 C52 1.3906(19)
C51 H51 0.9500
C52 C53 1.384(2)
C52 H52 0.9500
C53 C54 1.382(2)
C53 H53 0.9500
C54 C55 1.3933(19)
C54 H54 0.9500
C55 H55 0.9500
C56 C57 1.3958(17)
C56 C61 1.3964(17)
C57 C58 1.3922(17)
C57 H57 0.9500
C58 C59 1.384(2)
C58 H58 0.9500
C59 C60 1.387(2)
C59 H59 0.9500
C60 C61 1.3899(18)
C60 H60 0.9500
C61 H61 0.9500
